data_1561475
loop_
_publ_author_name
'Guo, Ji'
'Chang, Qing'
'Liu, Zhiwei'
'Wang, Yangming'
'Liu, Chuanhong'
'Wang, Mou'
'Huang, Danmeng'
'Chen, Guanying'
'Zhao, Hongmei'
'Wang, Wei'
'Fang, Xikui'

_publ_section_title
;
 How to not build a cage: endohedral functionalization of
 polyoxometalate-based metal-organic polyhedra.
;
_journal_issue 21
_journal_name_full 'Chemical science'
_journal_page_first 7361
_journal_page_last 7368
_journal_paper_doi 10.1039/d1sc01243f
_journal_volume 12
_journal_year 2021
_chemical_formula_sum 'C309 H610 Cl N23 O245 P8 V56'
_chemical_formula_weight 11704.01
_space_group_crystal_system monoclinic
_space_group_IT_number 12
_space_group_name_Hall '-C 2y'
_space_group_name_H-M_alt 'C 1 2/m 1'
_atom_sites_solution_hydrogens geom
_atom_sites_solution_primary direct
_atom_sites_solution_secondary difmap
_audit_creation_method SHELXL-2018/3
_audit_update_record
;
2021-01-07 deposited with the CCDC.	2021-04-03 downloaded from the CCDC.
;
_cell_angle_alpha 90
_cell_angle_beta 113.642(4)
_cell_angle_gamma 90
_cell_formula_units_Z 2
_cell_length_a 39.096(7)
_cell_length_b 26.059(5)
_cell_length_c 29.242(5)
_cell_measurement_reflns_used 9358
_cell_measurement_temperature 173(2)
_cell_measurement_theta_max 23.28
_cell_measurement_theta_min 2.23
_cell_volume 27291(9)
_computing_cell_refinement 'Bruker APEX3'
_computing_data_collection 'Bruker APEX3'
_computing_data_reduction 'Bruker APEX3'
_computing_molecular_graphics 'Bruker SHELXTL'
_computing_publication_material 'Bruker SHELXTL'
_computing_structure_refinement 'SHELXL-2018/3 (Sheldrick, 2018)'
_computing_structure_solution 'SHELXT 2014/5 (Sheldrick, 2014)'
_diffrn_ambient_temperature 173(2)
_diffrn_measured_fraction_theta_full 0.989
_diffrn_measured_fraction_theta_max 0.989
_diffrn_measurement_device_type 'Bruker PHOTON II detector'
_diffrn_measurement_method '\f and \w scans'
_diffrn_radiation_type MoK\a
_diffrn_radiation_wavelength 0.71073
_diffrn_reflns_av_R_equivalents 0.1296
_diffrn_reflns_av_unetI/netI 0.0933
_diffrn_reflns_Laue_measured_fraction_full 0.989
_diffrn_reflns_Laue_measured_fraction_max 0.989
_diffrn_reflns_limit_h_max 43
_diffrn_reflns_limit_h_min -43
_diffrn_reflns_limit_k_max 28
_diffrn_reflns_limit_k_min -29
_diffrn_reflns_limit_l_max 32
_diffrn_reflns_limit_l_min -31
_diffrn_reflns_number 114135
_diffrn_reflns_point_group_measured_fraction_full 0.989
_diffrn_reflns_point_group_measured_fraction_max 0.989
_diffrn_reflns_theta_full 23.410
_diffrn_reflns_theta_max 23.410
_diffrn_reflns_theta_min 2.234
_diffrn_source 'ImuS 3.0'
_exptl_absorpt_coefficient_mu 1.022
_exptl_absorpt_correction_T_max 0.7197
_exptl_absorpt_correction_T_min 0.6433
_exptl_absorpt_correction_type multi-scan
_exptl_absorpt_process_details 'Bruker SADABS, 2006/1'
_exptl_crystal_colour green
_exptl_crystal_density_diffrn 1.424
_exptl_crystal_density_method 'not measured'
_exptl_crystal_description prism
_exptl_crystal_F_000 12020
_exptl_crystal_size_max 0.330
_exptl_crystal_size_mid 0.300
_exptl_crystal_size_min 0.280
_refine_diff_density_max 1.421
_refine_diff_density_min -1.147
_refine_diff_density_rms 0.142
_refine_ls_extinction_method none
_refine_ls_goodness_of_fit_ref 1.081
_refine_ls_hydrogen_treatment constr
_refine_ls_matrix_type full
_refine_ls_number_parameters 1226
_refine_ls_number_reflns 20281
_refine_ls_number_restraints 414
_refine_ls_restrained_S_all 1.081
_refine_ls_R_factor_all 0.2048
_refine_ls_R_factor_gt 0.1330
_refine_ls_shift/su_max 0.001
_refine_ls_shift/su_mean 0.000
_refine_ls_structure_factor_coef Fsqd
_refine_ls_weighting_details 'w=1/[\s^2^(Fo^2^)+(0.1450P)^2^+720.0000P] where P=(Fo^2^+2Fc^2^)/3'
_refine_ls_weighting_scheme calc
_refine_ls_wR_factor_gt 0.3307
_refine_ls_wR_factor_ref 0.3952
_reflns_Friedel_coverage 0.000
_reflns_number_gt 11176
_reflns_number_total 20281
_reflns_threshold_expression 'I > 2\s(I)'
_cod_data_source_file d1sc01243f3.cif
_cod_data_source_block gj2_sq
_cod_depositor_comments 'Adding full bibliography for 1561473--1561476.cif.'
_cod_original_cell_volume 27292(9)
_cod_original_sg_symbol_H-M 'C 2/m'
_cod_database_code 1561475
_shelx_shelxl_version_number 2018/3
_shelx_space_group_comment
; 
The symmetry employed for this shelxl refinement is uniquely defined 
by the following loop, which should always be used as a source of 
symmetry information in preference to the above space-group names. 
They are only intended as comments. 
;
_shelx_estimated_absorpt_t_min 0.729
_shelx_estimated_absorpt_t_max 0.763

loop_
_space_group_symop_operation_xyz
'x, y, z'
'-x, y, -z'
'x+1/2, y+1/2, z'
'-x+1/2, y+1/2, -z'
'-x, -y, -z'
'x, -y, z'
'-x+1/2, -y+1/2, -z'
'x+1/2, -y+1/2, z'

loop_
_atom_site_label
_atom_site_type_symbol
_atom_site_fract_x
_atom_site_fract_y
_atom_site_fract_z
_atom_site_U_iso_or_equiv
_atom_site_adp_type
_atom_site_occupancy
_atom_site_site_symmetry_order
_atom_site_calc_flag
_atom_site_refinement_flags_posn
_atom_site_refinement_flags_adp
_atom_site_refinement_flags_occupancy
_atom_site_disorder_assembly
_atom_site_disorder_group
C1 C -0.1122(5) 0.2769(7) 0.1224(6) 0.077(4) Uani 1 1 d . U . . .
C2 C -0.1305(4) 0.2297(6) 0.0928(6) 0.073(4) Uani 1 1 d . U . . .
C3 C -0.1612(4) 0.2058(6) 0.0925(6) 0.075(4) Uani 1 1 d . U . . .
H3 H -0.172629 0.218630 0.113292 0.091 Uiso 1 1 calc R U . . .
C4 C -0.1762(4) 0.1648(7) 0.0641(6) 0.078(4) Uani 1 1 d . U . . .
C5 C -0.1602(4) 0.1442(6) 0.0327(6) 0.071(4) Uani 1 1 d . U . . .
H5 H -0.170937 0.115166 0.012311 0.085 Uiso 1 1 calc R U . . .
C6 C -0.1280(4) 0.1677(5) 0.0323(5) 0.062(4) Uani 1 1 d . U . . .
C7 C -0.1134(4) 0.2114(5) 0.0610(5) 0.063(4) Uani 1 1 d . U . . .
H7 H -0.092460 0.228618 0.059390 0.075 Uiso 1 1 calc R U . . .
C8 C -0.2106(5) 0.1401(7) 0.0637(7) 0.080(5) Uani 1 1 d . U . . .
C9 C -0.2090(7) 0.000000 -0.0014(10) 0.100(8) Uani 1 2 d S TU P . .
H9A H -0.218223 0.000000 -0.037938 0.150 Uiso 1 2 calc R U P . .
H9B H -0.193793 -0.030706 0.011916 0.150 Uiso 0.5 1 calc R U P . .
H9C H -0.193793 0.030706 0.011916 0.150 Uiso 0.5 1 calc R U P . .
C10 C -0.3432(9) 0.000000 -0.0055(12) 0.128(11) Uani 1 2 d S TU P . .
H10A H -0.350519 0.000000 -0.041696 0.191 Uiso 1 2 calc R U P . .
H10B H -0.353188 0.030706 0.004155 0.191 Uiso 0.5 1 calc R U P . .
H10C H -0.353188 -0.030706 0.004155 0.191 Uiso 0.5 1 calc R U P . .
C11 C -0.3137(10) 0.1533(14) 0.0126(14) 0.218(15) Uani 1 1 d . U . . .
H11A H -0.323000 0.177833 0.030378 0.327 Uiso 1 1 calc R U . . .
H11B H -0.334591 0.140982 -0.017249 0.327 Uiso 1 1 calc R U . . .
H11C H -0.295314 0.170243 0.002801 0.327 Uiso 1 1 calc R U . . .
C12 C -0.1943(9) 0.1412(13) 0.2104(12) 0.182(12) Uani 1 1 d . U . . .
H12A H -0.184005 0.155287 0.187520 0.273 Uiso 1 1 d R U . . .
H12B H -0.176056 0.117745 0.233983 0.273 Uiso 1 1 d R U . . .
H12C H -0.199650 0.169207 0.228870 0.273 Uiso 1 1 d R U . . .
C13 C -0.3237(12) 0.0727(4) 0.1253(16) 0.268(17) Uani 1 1 d D U . . .
H13A H -0.333174 0.096500 0.096988 0.402 Uiso 1 1 calc R U . . .
H13B H -0.335249 0.080503 0.148652 0.402 Uiso 1 1 calc R U . . .
H13C H -0.329740 0.037428 0.113187 0.402 Uiso 1 1 calc R U . . .
C14 C -0.1881(14) 0.000000 0.2843(19) 0.162(17) Uani 1 2 d S TU P . .
H14 H -0.164658 0.000001 0.312077 0.194 Uiso 1 2 calc R U P . .
C15 C -0.2915(13) 0.000000 0.2617(17) 0.197(19) Uani 1 2 d S TU P . .
H15A H -0.272306 0.000000 0.295870 0.295 Uiso 1 2 calc R U P . .
H15B H -0.307128 -0.030706 0.256528 0.295 Uiso 0.5 1 calc R U P . .
H15C H -0.307128 0.030706 0.256528 0.295 Uiso 0.5 1 calc R U P . .
C16 C -0.1187(9) 0.2382(12) 0.2558(11) 0.178(12) Uani 1 1 d . U . . .
H16A H -0.141077 0.242592 0.262766 0.268 Uiso 1 1 d R U . . .
H16B H -0.102223 0.212746 0.278786 0.268 Uiso 1 1 d R U . . .
H16C H -0.125994 0.226547 0.221362 0.268 Uiso 1 1 d R U . . .
C17 C -0.0758(8) 0.4215(10) 0.2972(10) 0.165(8) Uani 1 1 d . U . . .
H17A H -0.074923 0.445551 0.271932 0.247 Uiso 1 1 d R U . . .
H17B H -0.055089 0.428762 0.329268 0.247 Uiso 1 1 d R U . . .
H17C H -0.099548 0.425527 0.300765 0.247 Uiso 1 1 d R U . . .
C18 C -0.0256(8) 0.3688(11) 0.4246(9) 0.156(8) Uani 1 1 d . U . . .
H18A H -0.018876 0.342876 0.451052 0.235 Uiso 1 1 d R U . . .
H18B H -0.051028 0.381149 0.417050 0.235 Uiso 1 1 d R U . . .
H18C H -0.008123 0.397652 0.435870 0.235 Uiso 1 1 d R U . . .
C19 C -0.0156(9) 0.2245(13) 0.3883(11) 0.144(10) Uani 1 1 d . U . . .
H19 H -0.013217 0.189517 0.398152 0.173 Uiso 1 1 calc R U . . .
C20 C 0.0404(6) 0.4256(9) 0.3609(9) 0.129(8) Uani 1 1 d . U . . .
H20A H 0.063290 0.429637 0.391214 0.194 Uiso 1 1 d R U . . .
H20B H 0.018692 0.433145 0.368590 0.194 Uiso 1 1 d R U . . .
H20C H 0.040883 0.449423 0.335258 0.194 Uiso 1 1 d R U . . .
C21 C 0.0870(7) 0.2461(11) 0.3810(10) 0.156(10) Uani 1 1 d . U . . .
H21A H 0.104089 0.240766 0.364439 0.234 Uiso 1 1 d R U . . .
H21B H 0.072805 0.214503 0.378957 0.234 Uiso 1 1 d R U . . .
H21C H 0.101324 0.254919 0.416102 0.234 Uiso 1 1 d R U . . .
C22 C 0.0905(8) 0.4273(4) 0.2684(10) 0.157(10) Uani 1 1 d D U . . .
H22A H 0.080013 0.461341 0.268825 0.235 Uiso 1 1 calc R U . . .
H22B H 0.097268 0.424624 0.239634 0.235 Uiso 1 1 calc R U . . .
H22C H 0.112827 0.422217 0.299233 0.235 Uiso 1 1 calc R U . . .
C23 C -0.0171(7) 0.4315(10) 0.2351(9) 0.144(9) Uani 1 1 d . U . . .
H23A H -0.034125 0.460415 0.221022 0.216 Uiso 1 1 d R U . . .
H23B H 0.006935 0.444357 0.259201 0.216 Uiso 1 1 d R U . . .
H23C H -0.027882 0.408040 0.251904 0.216 Uiso 1 1 d R U . . .
C24 C -0.0103(5) 0.2868(7) 0.1160(6) 0.092(5) Uani 1 1 d . U . . .
H24A H -0.024498 0.256363 0.117659 0.138 Uiso 1 1 d R U . . .
H24B H 0.015717 0.277173 0.124209 0.138 Uiso 1 1 d R U . . .
H24C H -0.021208 0.301194 0.082238 0.138 Uiso 1 1 d R U . . .
C25 C -0.1201(7) 0.4232(10) 0.1449(10) 0.152(9) Uani 1 1 d . U . . .
H25A H -0.119360 0.424212 0.111845 0.228 Uiso 1 1 d R U . . .
H25B H -0.112952 0.456796 0.161000 0.228 Uiso 1 1 d R U . . .
H25C H -0.145428 0.414679 0.141497 0.228 Uiso 1 1 d R U . . .
C26 C 0.0872(4) 0.2766(6) 0.2443(6) 0.070(4) Uani 1 1 d . U . . .
C27 C 0.1051(4) 0.2294(5) 0.2369(5) 0.056(3) Uani 1 1 d . U . . .
C28 C 0.1320(4) 0.2041(5) 0.2752(5) 0.056(3) Uani 1 1 d . U . . .
H28 H 0.137665 0.215213 0.308404 0.067 Uiso 1 1 calc R U . . .
C29 C 0.1514(3) 0.1630(5) 0.2680(4) 0.048(3) Uani 1 1 d . U . . .
C30 C 0.1425(4) 0.1446(5) 0.2213(5) 0.057(3) Uani 1 1 d . U . . .
H30 H 0.155602 0.115781 0.216433 0.069 Uiso 1 1 calc R U . . .
C31 C 0.1146(3) 0.1672(4) 0.1806(4) 0.045(3) Uani 1 1 d . U . . .
C32 C 0.0967(4) 0.2105(5) 0.1877(5) 0.054(3) Uani 1 1 d . U . . .
H32 H 0.078642 0.227621 0.159690 0.065 Uiso 1 1 calc R U . . .
C33 C 0.1038(3) 0.1464(5) 0.1297(4) 0.044(3) Uani 1 1 d . U . . .
C34 C 0.1810(4) 0.1383(5) 0.3131(5) 0.050(3) Uani 1 1 d . U . . .
C35 C -0.0031(4) 0.1290(6) 0.0885(5) 0.063(4) Uani 1 1 d . U . . .
H35A H -0.014629 0.158333 0.097740 0.095 Uiso 1 1 d R U . . .
H35B H 0.022165 0.123712 0.113959 0.095 Uiso 1 1 d R U . . .
H35C H -0.018116 0.098136 0.085917 0.095 Uiso 1 1 d R U . . .
C36 C 0.000000 0.2483(8) 0.000000 0.064(5) Uani 1 2 d S TU P . .
H36 H 0.000001 0.284793 -0.000003 0.077 Uiso 1 2 calc R U P . .
C37 C 0.1106(3) 0.1472(5) -0.0001(4) 0.048(3) Uani 1 1 d . U . . .
C38 C 0.0980(6) 0.000000 -0.0298(7) 0.070(6) Uani 1 2 d S TU P . .
H38A H 0.070882 0.000000 -0.048518 0.106 Uiso 1 2 calc R U P . .
H38B H 0.108688 -0.030706 -0.038355 0.106 Uiso 0.5 1 calc R U P . .
H38C H 0.108688 0.030706 -0.038355 0.106 Uiso 0.5 1 calc R U P . .
C39 C 0.0907(6) 0.000000 0.1453(8) 0.070(6) Uani 1 2 d S TU P . .
H39A H 0.063456 0.000000 0.133091 0.105 Uiso 1 2 calc R U P . .
H39B H 0.100765 0.030706 0.165671 0.105 Uiso 0.5 1 calc R U P . .
H39C H 0.100765 -0.030706 0.165671 0.105 Uiso 0.5 1 calc R U P . .
C40 C 0.1830(6) 0.000000 0.1095(8) 0.067(5) Uani 1 2 d S TU P . .
H40 H 0.209509 -0.000001 0.121429 0.081 Uiso 1 2 calc R U P . .
C41 C 0.1948(6) 0.000000 0.2543(7) 0.072(6) Uani 1 2 d S TU P . .
H41A H 0.168670 0.000000 0.250365 0.107 Uiso 1 2 calc R U P . .
H41B H 0.199622 -0.030706 0.238514 0.107 Uiso 0.5 1 calc R U P . .
H41C H 0.199623 0.030706 0.238514 0.107 Uiso 0.5 1 calc R U P . .
C42 C 0.3087(7) 0.000000 0.4215(10) 0.101(8) Uani 1 2 d S TU P . .
H42A H 0.323606 0.000000 0.401358 0.152 Uiso 1 2 calc R U P . .
H42B H 0.314590 -0.030706 0.442615 0.152 Uiso 0.5 1 calc R U P . .
H42C H 0.314590 0.030706 0.442615 0.152 Uiso 0.5 1 calc R U P . .
C43 C 0.2849(8) 0.1442(11) 0.4132(10) 0.161(10) Uani 1 1 d . U . . .
H43A H 0.278887 0.166064 0.383772 0.241 Uiso 1 1 d R U . . .
H43B H 0.308156 0.125597 0.419697 0.241 Uiso 1 1 d R U . . .
H43C H 0.287889 0.165514 0.442198 0.241 Uiso 1 1 d R U . . .
C44 C 0.2731(6) 0.0716(4) 0.5081(12) 0.186(9) Uani 1 1 d D U . . .
H44A H 0.277012 0.053615 0.539243 0.280 Uiso 1 1 d R U . . .
H44B H 0.295026 0.092712 0.512924 0.280 Uiso 1 1 d R U . . .
H44C H 0.269346 0.046478 0.481599 0.280 Uiso 1 1 d R U . . .
C45 C 0.1392(6) 0.1396(8) 0.4220(8) 0.117(7) Uani 1 1 d . U . . .
H45A H 0.146487 0.175485 0.430197 0.175 Uiso 1 1 d R U . . .
H45B H 0.123337 0.128718 0.439100 0.175 Uiso 1 1 d R U . . .
H45C H 0.125325 0.136028 0.385882 0.175 Uiso 1 1 d R U . . .
C46 C 0.1187(9) 0.000000 0.4785(11) 0.111(9) Uani 1 2 d S TU P . .
H46 H 0.092830 0.000001 0.471963 0.134 Uiso 1 2 calc R U P . .
C47 C 0.2262(8) 0.000000 0.5886(10) 0.106(9) Uani 1 2 d S TU P . .
H47A H 0.207303 0.000000 0.602701 0.159 Uiso 1 2 calc R U P . .
H47B H 0.241817 0.030706 0.599772 0.159 Uiso 0.5 1 calc R U P . .
H47C H 0.241817 -0.030706 0.599772 0.159 Uiso 0.5 1 calc R U P . .
O1 O 0.0309(2) 0.2274(3) 0.0177(3) 0.054(2) Uani 1 1 d . . . . .
O2 O -0.0018(2) 0.1392(3) 0.0417(3) 0.0448(19) Uani 1 1 d . . . . .
O3 O 0.0805(2) 0.1670(3) -0.0033(3) 0.053(2) Uani 1 1 d . . . . .
O4 O 0.0766(2) 0.1683(3) 0.0948(3) 0.052(2) Uani 1 1 d . . . . .
O5 O 0.0590(2) 0.0792(3) 0.0356(3) 0.047(2) Uani 1 1 d . . . . .
O6 O 0.1201(2) 0.1078(3) 0.1236(3) 0.055(2) Uani 1 1 d . . . . .
O7 O 0.1257(2) 0.1082(3) 0.0268(3) 0.054(2) Uani 1 1 d . . . . .
O8 O 0.1063(3) 0.000000 0.0212(4) 0.049(3) Uani 1 2 d S T P . .
O9 O 0.1674(2) 0.0429(3) 0.1024(3) 0.062(2) Uani 1 1 d . . . . .
O10 O 0.1012(3) 0.000000 0.1045(4) 0.048(3) Uani 1 2 d S T P . .
O11 O 0.2731(3) 0.0763(4) 0.3258(4) 0.078(3) Uani 1 1 d . . . . .
O12 O 0.2185(3) 0.000000 0.3058(4) 0.054(3) Uani 1 2 d S T P . .
O13 O 0.2699(3) 0.000000 0.3893(4) 0.074(4) Uani 1 2 d S T P . .
O14 O 0.2015(2) 0.1056(3) 0.3031(3) 0.059(2) Uani 1 1 d . . . . .
O15 O 0.2568(3) 0.1093(3) 0.4049(3) 0.067(3) Uani 1 1 d . . . . .
O16 O 0.2033(2) 0.0482(3) 0.3841(3) 0.054(2) Uani 1 1 d . . . . .
O17 O 0.1832(3) 0.1495(3) 0.3550(3) 0.063(2) Uani 1 1 d . . . . .
O18 O 0.2269(3) 0.1790(4) 0.4478(3) 0.084(3) Uani 1 1 d . . . . .
O19 O 0.1706(3) 0.1089(4) 0.4370(3) 0.071(3) Uani 1 1 d . . . . .
O20 O 0.2343(4) 0.0794(4) 0.4861(3) 0.092(3) Uani 1 1 d D U . . .
O21 O 0.1813(4) 0.000000 0.4412(4) 0.067(4) Uani 1 2 d S T P . .
O22 O 0.1350(3) 0.0435(5) 0.4826(4) 0.097(4) Uani 1 1 d . . . . .
O23 O 0.2085(4) 0.000000 0.5364(4) 0.077(4) Uani 1 2 d S T P . .
O24 O 0.1933(4) 0.1018(4) 0.5410(4) 0.098(4) Uani 1 1 d . . . . .
O25 O 0.0453(3) 0.3941(4) 0.1637(4) 0.088(3) Uani 1 1 d . . . . .
O26 O 0.0651(3) 0.2999(4) 0.2063(3) 0.072(3) Uani 1 1 d . . . . .
O27 O -0.0113(3) 0.3212(4) 0.1508(3) 0.071(3) Uani 1 1 d . . . . .
O28 O -0.0137(3) 0.4009(4) 0.1953(4) 0.091(4) Uani 1 1 d . . . . .
O29 O 0.0207(3) 0.3171(4) 0.2583(3) 0.074(3) Uani 1 1 d . . . . .
O30 O 0.0645(3) 0.3904(4) 0.2649(4) 0.088(3) Uani 1 1 d . . . . .
O31 O 0.0948(3) 0.2890(4) 0.2886(3) 0.074(3) Uani 1 1 d . . . . .
O32 O 0.1118(3) 0.3620(5) 0.3606(4) 0.099(4) Uani 1 1 d . . . . .
O33 O 0.0385(3) 0.3752(5) 0.3449(4) 0.104(4) Uani 1 1 d . . . . .
O34 O 0.0612(3) 0.2871(5) 0.3570(4) 0.099(4) Uani 1 1 d . . . . .
O35 O 0.0535(5) 0.3336(7) 0.4383(5) 0.160(7) Uani 1 1 d . . . . .
O36 O 0.0119(5) 0.2491(8) 0.3994(5) 0.149(6) Uani 1 1 d . . . . .
O37 O -0.0489(6) 0.2424(8) 0.3635(6) 0.158(6) Uani 1 1 d . . . . .
O38 O -0.0195(5) 0.3481(7) 0.3803(6) 0.158(7) Uani 1 1 d . U . . .
O39 O -0.0172(3) 0.2983(5) 0.3081(4) 0.095(4) Uani 1 1 d . . . . .
O40 O -0.0953(5) 0.3275(10) 0.3519(7) 0.205(10) Uani 1 1 d . . . . .
O41 O -0.0966(4) 0.2817(6) 0.2641(5) 0.118(5) Uani 1 1 d . . . . .
O42 O -0.0740(4) 0.3709(6) 0.2802(6) 0.128(4) Uani 1 1 d . U . . .
O43 O -0.1459(4) 0.3580(7) 0.2072(6) 0.142(6) Uani 1 1 d . . . . .
O44 O -0.1249(3) 0.2855(5) 0.1574(5) 0.098(4) Uani 1 1 d . . . . .
O45 O -0.0930(3) 0.3877(5) 0.1720(4) 0.090(3) Uani 1 1 d . U . . .
O46 O -0.0501(3) 0.3154(4) 0.2167(4) 0.083(3) Uani 1 1 d . . . . .
O47 O -0.0890(3) 0.3002(4) 0.1143(4) 0.080(3) Uani 1 1 d . . . . .
O48 O -0.0667(3) 0.3921(5) 0.0976(5) 0.111(4) Uani 1 1 d . . . . .
O49 O -0.2921(3) 0.0752(6) -0.0428(5) 0.117(5) Uani 1 1 d . . . . .
O50 O -0.2402(4) 0.000000 0.0129(6) 0.089(5) Uani 1 2 d S T P . .
O51 O -0.2271(3) 0.1081(5) 0.0290(4) 0.086(3) Uani 1 1 d . . . . .
O52 O -0.3022(4) 0.000000 0.0200(7) 0.109(6) Uani 1 2 d S T P . .
O53 O -0.2961(4) 0.1095(6) 0.0456(7) 0.134(5) Uani 1 1 d . . . . .
O54 O -0.2435(3) 0.0524(5) 0.0957(5) 0.098(4) Uani 1 1 d . . . . .
O55 O -0.2208(4) 0.1527(6) 0.0983(6) 0.119(5) Uani 1 1 d . . . . .
O56 O -0.2786(5) 0.1774(7) 0.1240(7) 0.158(7) Uani 1 1 d . . . . .
O57 O -0.2885(7) 0.0776(7) 0.1474(11) 0.194(8) Uani 1 1 d . U . . .
O58 O -0.2256(5) 0.1120(6) 0.1820(7) 0.143(6) Uani 1 1 d . . . . .
O59 O -0.2336(5) 0.000000 0.1754(9) 0.130(7) Uani 1 2 d S T P . .
O60 O -0.2631(8) 0.1020(9) 0.2455(9) 0.228(11) Uani 1 1 d . . . . .
O61 O -0.2736(9) 0.000000 0.2261(12) 0.194(13) Uani 1 2 d S T P . .
O62 O -0.2014(8) 0.0452(10) 0.2686(8) 0.213(10) Uani 1 1 d . . . . .
P1 P -0.01501(15) 0.29300(18) 0.25714(17) 0.0824(13) Uani 1 1 d D . . . .
C48 C -0.0141(4) 0.2275(4) 0.2411(5) 0.082(5) Uani 1 1 d DG U . . .
C49 C -0.0442(3) 0.1984(6) 0.2100(6) 0.151(9) Uani 1 1 d DG U . . .
H49 H -0.068689 0.212424 0.197506 0.181 Uiso 1 1 calc R U . . .
C50 C -0.0386(5) 0.1486(6) 0.1973(6) 0.175(11) Uani 1 1 d DG U . . .
H50 H -0.059195 0.128711 0.176080 0.210 Uiso 1 1 calc R U . . .
C51 C -0.0028(6) 0.1280(4) 0.2156(7) 0.155(10) Uani 1 1 d DG U . . .
H51 H 0.001065 0.094049 0.206909 0.186 Uiso 1 1 calc R U . . .
C52 C 0.0274(5) 0.1572(7) 0.2466(8) 0.27(2) Uani 1 1 d G U . . .
H52 H 0.051831 0.143098 0.259164 0.319 Uiso 1 1 calc DR U . . .
C53 C 0.0217(4) 0.2069(6) 0.2594(7) 0.242(17) Uani 1 1 d G U . . .
H53 H 0.042337 0.226811 0.280592 0.290 Uiso 1 1 calc R U . . .
P2 P 0.18447(14) 0.000000 0.39100(17) 0.0594(14) Uani 1 2 d DS T P . .
C54 C 0.14004(17) 0.000000 0.34112(19) 0.070(6) Uani 1 2 d DS TU P . .
C55 C 0.1210(2) 0.0439(7) 0.3197(3) 0.169(11) Uani 1 1 d D U . . .
H55 H 0.130849 0.077134 0.330885 0.203 Uiso 1 1 calc R U . . .
C56 C 0.0865(4) 0.0367(8) 0.2809(5) 0.223(16) Uani 1 1 d D U . . .
H56 H 0.075403 0.068927 0.268032 0.268 Uiso 1 1 calc DR U . . .
C57 C 0.0649(8) 0.000000 0.2568(9) 0.181(17) Uani 1 2 d DS TU P . .
H57 H 0.040861 0.000000 0.230162 0.217 Uiso 1 2 calc R U P . .
P3 P -0.2284(2) 0.000000 0.1262(3) 0.116(3) Uani 1 2 d DS T P . .
C58 C -0.1796(4) 0.000000 0.13810(16) 0.134(11) Uani 1 2 d DS TU P . .
C59 C -0.1595(5) 0.0448(8) 0.1430(2) 0.172(11) Uani 1 1 d D U . . .
H59 H -0.171505 0.077123 0.140095 0.207 Uiso 1 1 calc R U . . .
C60 C -0.1214(5) 0.0427(9) 0.1523(4) 0.180(12) Uani 1 1 d D U . . .
H60 H -0.108534 0.074326 0.155372 0.216 Uiso 1 1 calc R U . . .
C61 C -0.1022(10) 0.000000 0.1569(5) 0.188(18) Uani 1 2 d DS TU P . .
H61 H -0.076368 -0.000001 0.163178 0.226 Uiso 1 2 calc R U P . .
Cl1 Cl 0.0015(3) 0.000000 -0.0227(4) 0.076(3) Uani 0.5 2 d S T P . .
V1 V 0.04205(5) 0.14964(8) 0.02426(7) 0.0426(5) Uani 1 1 d . . . . .
V2 V 0.11106(5) 0.05757(8) 0.06772(7) 0.0455(5) Uani 1 1 d . . . . .
V3 V 0.24322(6) 0.05912(9) 0.34845(8) 0.0580(6) Uani 1 1 d . . . . .
V4 V 0.21545(8) 0.12279(9) 0.42490(8) 0.0696(8) Uani 1 1 d . . . . .
V6 V 0.03059(8) 0.36082(10) 0.19911(10) 0.0746(8) Uani 1 1 d . . . . .
V7 V -0.05566(8) 0.35933(11) 0.14927(11) 0.0828(9) Uani 1 1 d . . . . .
V5 V 0.18861(9) 0.06317(10) 0.49554(9) 0.0763(8) Uani 1 1 d . . . . .
V11 V 0.07260(9) 0.34198(12) 0.32024(11) 0.0921(10) Uani 1 1 d . . . . .
V12 V -0.27130(8) 0.05911(15) 0.01517(14) 0.1033(11) Uani 1 1 d . . . . .
V8 V -0.10534(10) 0.33784(16) 0.21518(14) 0.1150(13) Uani 1 1 d . . . . .
V9 V -0.06523(13) 0.3136(2) 0.32793(15) 0.1430(17) Uani 1 1 d . . . . .
V10 V 0.02658(12) 0.31765(18) 0.38205(13) 0.1244(15) Uani 1 1 d . . . . .
V13 V -0.26244(13) 0.12312(19) 0.1165(2) 0.1366(16) Uani 1 1 d . . . . .
V14 V -0.25071(19) 0.0639(2) 0.2124(3) 0.170(2) Uani 1 1 d . . . . .
N1S N 0.2146(5) 0.3152(7) 0.4062(7) 0.042(4) Uiso 0.5 1 d . . P . .
C1S C 0.1908(6) 0.2851(8) 0.3634(8) 0.039(5) Uiso 0.5 1 d . . P . .
H1S1 H 0.187113 0.251011 0.374920 0.059 Uiso 0.5 1 d R U P . .
H1S2 H 0.202452 0.281536 0.339532 0.059 Uiso 0.5 1 d R U P . .
H1S3 H 0.166598 0.302262 0.347249 0.059 Uiso 0.5 1 d R U P . .
C2S C 0.1990(8) 0.3111(12) 0.4447(10) 0.068(8) Uiso 0.5 1 d . . P . .
H2S1 H 0.171890 0.306086 0.428179 0.103 Uiso 0.5 1 d R U P . .
H2S2 H 0.204247 0.342435 0.464898 0.103 Uiso 0.5 1 d R U P . .
H2S3 H 0.210285 0.281620 0.466329 0.103 Uiso 0.5 1 d R U P . .
C3S C 0.2128(9) 0.3684(12) 0.3923(12) 0.078(9) Uiso 0.5 1 d . . P . .
H3S1 H 0.189806 0.385300 0.389887 0.118 Uiso 0.5 1 d R U P . .
H3S2 H 0.214201 0.368743 0.359556 0.118 Uiso 0.5 1 d R U P . .
H3S3 H 0.234423 0.386612 0.416528 0.118 Uiso 0.5 1 d R U P . .
C4S C 0.2540(6) 0.2978(9) 0.4284(9) 0.046(6) Uiso 0.5 1 d . . P . .
H4S1 H 0.268447 0.320022 0.456565 0.069 Uiso 0.5 1 d R U P . .
H4S2 H 0.264291 0.299772 0.402919 0.069 Uiso 0.5 1 d R U P . .
H4S3 H 0.255317 0.262291 0.440046 0.069 Uiso 0.5 1 d R U P . .
N2S N 0.7470(9) 0.3301(13) 0.1235(12) 0.100(9) Uiso 0.5 1 d . . P . .
C5S C 0.7076(11) 0.3227(16) 0.1112(15) 0.112(13) Uiso 0.5 1 d . . P . .
H5S1 H 0.702545 0.314389 0.140601 0.169 Uiso 0.5 1 d R U P . .
H5S2 H 0.699766 0.294035 0.087590 0.169 Uiso 0.5 1 d R U P . .
H5S3 H 0.693630 0.353631 0.095166 0.169 Uiso 0.5 1 d R U P . .
C6S C 0.7551(16) 0.377(2) 0.124(2) 0.17(2) Uiso 0.5 1 d . . P . .
H6S1 H 0.757561 0.393481 0.154792 0.260 Uiso 0.5 1 d R U P . .
H6S2 H 0.735615 0.393895 0.095356 0.260 Uiso 0.5 1 d R U P . .
H6S3 H 0.778894 0.378721 0.119978 0.260 Uiso 0.5 1 d R U P . .
C7S C 0.7595(19) 0.303(3) 0.089(3) 0.21(3) Uiso 0.5 1 d . . P . .
H7S1 H 0.757967 0.327885 0.063033 0.322 Uiso 0.5 1 d R U P . .
H7S2 H 0.742466 0.274644 0.074310 0.322 Uiso 0.5 1 d R U P . .
H7S3 H 0.785116 0.290430 0.105428 0.322 Uiso 0.5 1 d R U P . .
C8S C 0.7708(11) 0.2955(16) 0.1626(14) 0.109(12) Uiso 0.5 1 d . . P . .
H8S1 H 0.797187 0.303886 0.172182 0.163 Uiso 0.5 1 d R U P . .
H8S2 H 0.766555 0.259313 0.152654 0.163 Uiso 0.5 1 d R U P . .
H8S3 H 0.764003 0.301450 0.190975 0.163 Uiso 0.5 1 d R U P . .
N3S N 0.9757(9) 0.500000 0.0697(11) 0.059(8) Uiso 0.5 2 d S . P . .
C9S C 0.9859(11) 0.500000 0.1270(13) 0.058(10) Uiso 0.5 2 d S . P . .
H9S1 H 1.013132 0.500000 0.144984 0.087 Uiso 0.5 2 calc R U P . .
H9S2 H 0.975523 0.469294 0.135984 0.087 Uiso 0.25 1 calc R U P . .
H9S3 H 0.975523 0.530706 0.135984 0.087 Uiso 0.25 1 calc R U P . .
C10S C 0.9311(9) 0.500000 0.0436(13) 0.049(9) Uiso 0.5 2 d S . P . .
H10D H 0.920930 0.500000 0.069184 0.074 Uiso 0.5 2 calc R U P . .
H10E H 0.922557 0.469294 0.022704 0.074 Uiso 0.25 1 calc R U P . .
H10F H 0.922557 0.530706 0.022704 0.074 Uiso 0.25 1 calc R U P . .
C11S C 0.9903(9) 0.5450(13) 0.0570(12) 0.085(10) Uiso 0.5 1 d . . P . .
H11D H 1.017622 0.544484 0.072341 0.127 Uiso 0.5 1 d R U P . .
H11E H 0.981105 0.573993 0.070164 0.127 Uiso 0.5 1 d R U P . .
H11F H 0.981728 0.548522 0.020705 0.127 Uiso 0.5 1 d R U P . .

loop_
_atom_site_aniso_label
_atom_site_aniso_U_11
_atom_site_aniso_U_22
_atom_site_aniso_U_33
_atom_site_aniso_U_23
_atom_site_aniso_U_13
_atom_site_aniso_U_12
C1 0.076(5) 0.078(6) 0.077(5) -0.005(4) 0.030(4) 0.005(4)
C2 0.074(5) 0.076(5) 0.072(5) -0.003(4) 0.030(4) 0.001(4)
C3 0.076(5) 0.080(6) 0.074(5) -0.006(4) 0.034(4) 0.005(4)
C4 0.076(5) 0.080(6) 0.080(5) -0.003(4) 0.032(4) 0.003(4)
C5 0.069(5) 0.073(5) 0.072(5) -0.003(4) 0.029(4) 0.003(4)
C6 0.060(5) 0.063(5) 0.062(5) -0.001(4) 0.025(4) 0.004(4)
C7 0.062(5) 0.063(5) 0.063(5) -0.002(4) 0.024(4) 0.003(4)
C8 0.079(6) 0.084(6) 0.083(6) -0.004(4) 0.038(4) 0.005(4)
C9 0.093(10) 0.100(11) 0.109(10) 0.000 0.044(7) 0.000
C10 0.120(12) 0.133(13) 0.133(13) 0.000 0.054(8) 0.000
C11 0.213(17) 0.219(17) 0.222(17) -0.008(8) 0.088(9) 0.010(8)
C12 0.187(14) 0.184(14) 0.180(14) 0.000(8) 0.078(9) -0.011(8)
C13 0.256(17) 0.279(19) 0.270(19) 0.005(8) 0.107(10) -0.007(8)
C14 0.162(17) 0.162(17) 0.161(17) 0.000 0.065(8) 0.000
C15 0.20(2) 0.20(2) 0.20(2) 0.000 0.082(10) 0.000
C16 0.181(13) 0.182(14) 0.175(13) -0.005(8) 0.074(8) -0.007(8)
C17 0.175(11) 0.141(8) 0.170(11) -0.028(7) 0.061(7) 0.013(8)
C18 0.169(11) 0.173(11) 0.142(9) -0.038(7) 0.078(8) 0.015(7)
C19 0.146(10) 0.144(11) 0.143(10) 0.000(4) 0.059(5) 0.000(4)
C20 0.127(10) 0.117(10) 0.131(10) -0.016(7) 0.039(7) 0.011(7)
C21 0.158(12) 0.159(12) 0.152(12) 0.002(8) 0.064(8) 0.011(8)
C22 0.159(12) 0.151(12) 0.149(12) 0.000(8) 0.048(8) -0.012(8)
C23 0.142(11) 0.135(11) 0.147(11) -0.002(7) 0.049(7) 0.005(7)
C24 0.087(8) 0.097(8) 0.092(8) -0.011(6) 0.036(6) 0.003(6)
C25 0.150(11) 0.150(12) 0.151(11) 0.001(8) 0.055(8) 0.016(8)
C26 0.069(5) 0.067(5) 0.068(5) -0.003(4) 0.022(4) -0.001(4)
C27 0.056(5) 0.051(5) 0.054(4) -0.004(3) 0.016(3) 0.002(3)
C28 0.057(5) 0.051(5) 0.051(4) -0.003(3) 0.014(3) -0.001(3)
C29 0.049(4) 0.045(4) 0.045(4) -0.002(3) 0.014(3) 0.003(3)
C30 0.056(5) 0.053(5) 0.056(5) 0.001(3) 0.016(3) 0.000(3)
C31 0.044(4) 0.043(4) 0.042(4) 0.000(3) 0.012(3) -0.003(3)
C32 0.054(4) 0.052(5) 0.050(4) 0.000(3) 0.015(3) 0.001(3)
C33 0.041(4) 0.042(4) 0.042(4) 0.000(3) 0.010(3) -0.004(3)
C34 0.052(4) 0.042(4) 0.050(4) -0.002(3) 0.012(3) -0.005(3)
C35 0.065(6) 0.074(7) 0.053(6) 0.009(5) 0.026(5) -0.003(5)
C36 0.066(6) 0.061(6) 0.062(6) 0.000 0.021(4) 0.000
C37 0.047(4) 0.049(4) 0.048(4) 0.003(3) 0.019(3) -0.003(3)
C38 0.082(9) 0.064(8) 0.063(8) 0.000 0.028(6) 0.000
C39 0.077(8) 0.063(8) 0.073(8) 0.000 0.032(7) 0.000
C40 0.065(6) 0.066(6) 0.068(6) 0.000 0.024(4) 0.000
C41 0.079(9) 0.063(8) 0.065(8) 0.000 0.021(6) 0.000
C42 0.100(10) 0.098(10) 0.097(10) 0.000 0.031(7) 0.000
C43 0.162(12) 0.156(12) 0.162(12) -0.011(8) 0.062(8) -0.005(8)
C44 0.147(8) 0.202(12) 0.197(12) 0.011(8) 0.056(7) 0.017(8)
C45 0.122(9) 0.118(9) 0.111(9) 0.015(7) 0.048(7) 0.008(7)
C46 0.110(10) 0.111(10) 0.113(10) 0.000 0.045(5) 0.000
C47 0.117(11) 0.097(11) 0.096(11) 0.000 0.033(7) 0.000
O1 0.048(5) 0.049(5) 0.051(5) 0.000(4) 0.006(4) -0.001(4)
O2 0.036(4) 0.061(5) 0.034(4) 0.010(4) 0.010(3) -0.004(4)
O3 0.047(5) 0.067(6) 0.044(5) 0.011(4) 0.018(4) 0.001(4)
O4 0.046(5) 0.050(5) 0.045(5) -0.002(4) 0.001(4) -0.005(4)
O5 0.049(5) 0.042(5) 0.044(4) 0.006(4) 0.013(4) 0.000(4)
O6 0.053(5) 0.049(5) 0.045(5) -0.007(4) 0.003(4) -0.003(4)
O7 0.047(5) 0.053(5) 0.063(5) 0.005(4) 0.025(4) -0.001(4)
O8 0.061(7) 0.041(7) 0.042(7) 0.000 0.018(6) 0.000
O9 0.048(5) 0.058(6) 0.061(6) -0.003(4) 0.001(4) -0.008(4)
O10 0.060(7) 0.053(7) 0.039(6) 0.000 0.028(6) 0.000
O11 0.070(7) 0.072(7) 0.075(7) 0.015(5) 0.012(5) 0.000(5)
O12 0.064(8) 0.042(7) 0.039(6) 0.000 0.001(6) 0.000
O13 0.051(8) 0.077(9) 0.048(7) 0.000 -0.031(6) 0.000
O14 0.058(5) 0.055(6) 0.045(5) 0.008(4) 0.002(4) 0.002(5)
O15 0.064(6) 0.054(6) 0.053(5) -0.009(4) -0.007(4) -0.020(5)
O16 0.054(5) 0.050(5) 0.038(4) -0.001(4) -0.002(4) 0.000(4)
O17 0.074(6) 0.052(5) 0.044(5) -0.003(4) 0.003(4) 0.002(5)
O18 0.125(9) 0.045(6) 0.058(6) -0.006(5) 0.011(6) 0.004(6)
O19 0.082(7) 0.065(6) 0.053(5) -0.004(5) 0.012(5) 0.016(5)
O20 0.146(8) 0.058(6) 0.035(5) 0.001(4) -0.003(6) -0.008(6)
O21 0.085(10) 0.051(8) 0.042(7) 0.000 0.003(7) 0.000
O22 0.114(10) 0.084(8) 0.096(8) 0.000(7) 0.045(7) 0.013(7)
O23 0.114(12) 0.058(8) 0.035(7) 0.000 0.003(7) 0.000
O24 0.165(12) 0.062(7) 0.059(6) -0.006(5) 0.036(7) -0.009(7)
O25 0.090(8) 0.065(7) 0.090(8) 0.011(6) 0.018(6) 0.007(6)
O26 0.072(6) 0.063(6) 0.062(6) -0.001(5) 0.006(5) 0.021(5)
O27 0.069(6) 0.067(6) 0.062(6) -0.011(5) 0.010(5) 0.021(5)
O28 0.090(8) 0.066(7) 0.091(8) -0.020(6) 0.009(6) 0.017(6)
O29 0.084(7) 0.064(6) 0.066(6) -0.017(5) 0.021(5) 0.016(6)
O30 0.078(7) 0.069(7) 0.089(8) -0.027(6) 0.005(6) -0.002(6)
O31 0.079(7) 0.063(6) 0.061(6) -0.014(5) 0.009(5) 0.016(5)
O32 0.091(8) 0.100(9) 0.083(8) -0.025(7) 0.010(6) 0.008(7)
O33 0.105(9) 0.086(8) 0.100(9) -0.040(7) 0.021(7) 0.026(7)
O34 0.112(9) 0.107(9) 0.068(7) -0.027(6) 0.026(6) 0.024(8)
O35 0.196(17) 0.194(17) 0.079(9) -0.039(10) 0.044(10) 0.014(14)
O36 0.177(16) 0.202(18) 0.080(9) -0.040(10) 0.065(10) -0.044(14)
O37 0.195(18) 0.176(17) 0.119(12) -0.010(12) 0.078(13) -0.013(15)
O38 0.148(13) 0.177(16) 0.133(11) -0.080(11) 0.039(10) 0.013(12)
O39 0.124(10) 0.098(9) 0.073(7) -0.018(6) 0.050(7) 0.009(7)
O40 0.166(17) 0.32(3) 0.134(14) -0.073(17) 0.065(13) 0.020(18)
O41 0.148(12) 0.134(12) 0.088(9) -0.025(8) 0.065(9) -0.014(10)
O42 0.127(6) 0.131(5) 0.126(6) -0.012(4) 0.051(4) 0.004(4)
O43 0.088(9) 0.178(15) 0.160(14) -0.061(12) 0.050(9) 0.004(10)
O44 0.077(7) 0.111(10) 0.104(9) -0.036(7) 0.034(7) -0.003(7)
O45 0.087(4) 0.087(5) 0.092(5) -0.012(3) 0.030(3) 0.014(3)
O46 0.084(7) 0.081(7) 0.073(7) -0.011(6) 0.021(6) 0.017(6)
O47 0.071(7) 0.095(8) 0.077(7) -0.023(6) 0.034(6) -0.011(6)
O48 0.093(9) 0.105(10) 0.100(9) -0.001(7) 0.005(7) 0.033(7)
O49 0.067(7) 0.141(12) 0.119(10) 0.029(9) 0.013(7) 0.020(8)
O50 0.076(10) 0.100(12) 0.110(13) 0.000 0.057(10) 0.000
O51 0.061(6) 0.116(9) 0.095(8) -0.012(7) 0.045(6) -0.004(6)
O52 0.062(10) 0.136(16) 0.140(16) 0.000 0.051(10) 0.000
O53 0.085(9) 0.149(14) 0.191(16) 0.000(12) 0.078(10) 0.018(9)
O54 0.079(8) 0.104(9) 0.135(10) 0.001(8) 0.069(8) 0.006(7)
O55 0.104(10) 0.140(12) 0.137(12) -0.023(10) 0.074(9) -0.021(9)
O56 0.184(16) 0.162(15) 0.197(17) -0.020(13) 0.148(15) -0.009(13)
O57 0.229(16) 0.163(16) 0.32(3) -0.016(17) 0.241(17) -0.004(15)
O58 0.165(15) 0.128(13) 0.190(17) -0.019(12) 0.127(14) -0.018(11)
O59 0.104(14) 0.151(19) 0.17(2) 0.000 0.090(14) 0.000
O60 0.36(3) 0.20(2) 0.24(2) -0.044(18) 0.23(2) -0.02(2)
O61 0.27(3) 0.19(3) 0.24(3) 0.000 0.22(3) 0.000
O62 0.33(3) 0.23(2) 0.151(18) -0.005(16) 0.16(2) 0.01(2)
P1 0.102(4) 0.072(3) 0.071(3) -0.021(2) 0.032(3) 0.011(3)
C48 0.083(6) 0.081(6) 0.081(6) -0.003(4) 0.031(4) 0.004(4)
C49 0.151(10) 0.147(10) 0.151(10) -0.003(4) 0.057(5) 0.003(4)
C50 0.176(12) 0.174(12) 0.175(12) -0.003(4) 0.070(6) -0.001(4)
C51 0.156(10) 0.153(10) 0.154(10) -0.004(4) 0.060(5) 0.003(4)
C52 0.27(2) 0.27(2) 0.27(2) -0.001(4) 0.106(9) 0.000(4)
C53 0.242(17) 0.240(18) 0.243(17) -0.001(4) 0.097(8) 0.002(4)
P2 0.065(3) 0.049(3) 0.043(3) 0.000 -0.001(2) 0.000
C54 0.070(7) 0.067(7) 0.070(7) 0.000 0.024(4) 0.000
C55 0.166(11) 0.167(11) 0.171(11) 0.002(4) 0.063(6) -0.002(4)
C56 0.223(16) 0.223(16) 0.222(16) 0.001(4) 0.087(7) 0.001(4)
C57 0.180(17) 0.179(17) 0.180(17) 0.000 0.071(8) 0.000
P3 0.078(5) 0.170(9) 0.124(7) 0.000 0.067(5) 0.000
C58 0.134(12) 0.134(12) 0.134(12) 0.000 0.053(6) 0.000
C59 0.170(11) 0.173(12) 0.174(11) 0.000(4) 0.068(6) 0.002(4)
C60 0.179(12) 0.182(12) 0.181(12) 0.003(4) 0.073(6) -0.004(4)
C61 0.187(18) 0.189(18) 0.188(18) 0.000 0.076(8) 0.000
Cl1 0.047(5) 0.058(6) 0.101(8) 0.000 0.007(6) 0.000
V1 0.0392(11) 0.0481(12) 0.0325(10) 0.0011(9) 0.0059(8) -0.0011(9)
V2 0.0408(11) 0.0495(13) 0.0376(11) -0.0016(9) 0.0067(9) -0.0002(9)
V3 0.0536(14) 0.0473(13) 0.0501(13) -0.0008(10) -0.0032(10) -0.0010(11)
V4 0.0899(19) 0.0459(14) 0.0438(13) -0.0027(10) -0.0039(12) -0.0010(13)
V6 0.0724(17) 0.0529(15) 0.0781(18) -0.0089(13) 0.0090(14) 0.0125(13)
V7 0.0733(18) 0.0654(17) 0.091(2) -0.0160(15) 0.0132(15) 0.0203(14)
V5 0.106(2) 0.0608(16) 0.0483(14) -0.0006(12) 0.0160(14) 0.0046(15)
V11 0.097(2) 0.079(2) 0.0732(18) -0.0255(15) 0.0061(16) 0.0213(17)
V12 0.0483(16) 0.130(3) 0.137(3) -0.010(2) 0.0433(18) 0.0025(17)
V8 0.095(2) 0.137(3) 0.114(3) -0.059(2) 0.042(2) 0.015(2)
V9 0.149(4) 0.196(5) 0.102(3) -0.058(3) 0.070(3) 0.005(3)
V10 0.141(3) 0.149(4) 0.074(2) -0.035(2) 0.034(2) 0.026(3)
V13 0.122(3) 0.151(4) 0.187(5) -0.017(3) 0.115(4) 0.002(3)
V14 0.213(6) 0.185(5) 0.185(5) -0.012(4) 0.155(5) -0.008(4)

loop_
_atom_type_symbol
_atom_type_description
_atom_type_scat_dispersion_real
_atom_type_scat_dispersion_imag
_atom_type_scat_source
C C 0.0033 0.0016 'International Tables Vol C Tables 4.2.6.8 and 6.1.1.4'
H H 0.0000 0.0000 'International Tables Vol C Tables 4.2.6.8 and 6.1.1.4'
N N 0.0061 0.0033 'International Tables Vol C Tables 4.2.6.8 and 6.1.1.4'
O O 0.0106 0.0060 'International Tables Vol C Tables 4.2.6.8 and 6.1.1.4'
P P 0.1023 0.0942 'International Tables Vol C Tables 4.2.6.8 and 6.1.1.4'
V V 0.3005 0.5294 'International Tables Vol C Tables 4.2.6.8 and 6.1.1.4'
Cl Cl 0.1484 0.1585 'International Tables Vol C Tables 4.2.6.8 and 6.1.1.4'

loop_
_geom_angle_atom_site_label_1
_geom_angle_atom_site_label_2
_geom_angle_atom_site_label_3
_geom_angle
_geom_angle_site_symmetry_1
_geom_angle_site_symmetry_3
_geom_angle_publ_flag
O47 C1 O44 128.3(16) . . ?
O47 C1 C2 121.7(16) . . ?
O44 C1 C2 109.9(15) . . ?
C3 C2 C7 119.2(15) . . ?
C3 C2 C1 126.8(15) . . ?
C7 C2 C1 113.9(14) . . ?
C4 C3 C2 122.9(16) . . ?
C3 C4 C5 120.7(16) . . ?
C3 C4 C8 121.4(16) . . ?
C5 C4 C8 117.9(15) . . ?
C6 C5 C4 118.2(15) . . ?
C7 C6 C5 120.3(13) . . ?
C7 C6 C37 120.0(13) . 2 ?
C5 C6 C37 119.7(13) . 2 ?
C6 C7 C2 118.5(14) . . ?
O55 C8 O51 125.9(17) . . ?
O55 C8 C4 117.0(16) . . ?
O51 C8 C4 117.1(15) . . ?
O62 C14 O62 131(5) . 6 ?
O36 C19 O37 124(3) . . ?
O31 C26 O26 125.9(14) . . ?
O31 C26 C27 116.0(13) . . ?
O26 C26 C27 118.1(13) . . ?
C28 C27 C32 116.9(12) . . ?
C28 C27 C26 122.7(12) . . ?
C32 C27 C26 120.3(12) . . ?
C27 C28 C29 122.8(12) . . ?
C30 C29 C28 119.7(12) . . ?
C30 C29 C34 121.8(12) . . ?
C28 C29 C34 118.4(11) . . ?
C29 C30 C31 120.7(13) . . ?
C30 C31 C32 119.4(11) . . ?
C30 C31 C33 121.2(11) . . ?
C32 C31 C33 119.4(11) . . ?
C31 C32 C27 120.2(12) . . ?
O6 C33 O4 123.9(11) . . ?
O6 C33 C31 119.1(10) . . ?
O4 C33 C31 116.9(11) . . ?
O17 C34 O14 125.9(12) . . ?
O17 C34 C29 119.5(12) . . ?
O14 C34 C29 114.6(11) . . ?
O1 C36 O1 127(2) . 2 ?
O3 C37 O7 124.3(11) . . ?
O3 C37 C6 117.7(11) . 2 ?
O7 C37 C6 117.8(12) . 2 ?
O9 C40 O9 127(2) . 6 ?
O22 C46 O22 124(3) . 6 ?
C36 O1 V1 127.4(11) . . ?
C35 O2 V1 130.7(7) . 2 ?
C35 O2 V1 129.9(7) . . ?
V1 O2 V1 99.3(3) 2 . ?
C37 O3 V1 134.7(8) . . ?
C33 O4 V1 135.3(8) . . ?
V1 O5 V2 125.2(4) . . ?
C33 O6 V2 135.3(7) . . ?
C37 O7 V2 135.8(8) . . ?
C38 O8 V2 130.7(3) . . ?
C38 O8 V2 130.7(3) . 6 ?
V2 O8 V2 98.2(5) . 6 ?
C40 O9 V2 127.1(11) . . ?
C39 O10 V2 130.5(2) . 6 ?
C39 O10 V2 130.5(2) . . ?
V2 O10 V2 99.1(5) 6 . ?
C41 O12 V3 128.1(3) . 6 ?
C41 O12 V3 128.1(3) . . ?
V3 O12 V3 102.6(5) 6 . ?
C42 O13 V3 124.2(6) . 6 ?
C42 O13 V3 124.2(6) . . ?
V3 O13 V3 102.8(5) 6 . ?
C34 O14 V3 131.1(8) . . ?
C43 O15 V4 121.8(13) . . ?
C43 O15 V3 120.5(14) . . ?
V4 O15 V3 112.7(4) . . ?
P2 O16 V3 130.0(5) . . ?
P2 O16 V4 131.6(5) . . ?
V3 O16 V4 95.8(3) . . ?
C34 O17 V4 133.1(9) . . ?
C45 O19 V4 125.7(11) . . ?
C45 O19 V5 126.0(11) . . ?
V4 O19 V5 103.6(5) . . ?
C44 O20 V5 141.5(13) . . ?
C44 O20 V4 115.9(14) . . ?
V5 O20 V4 102.6(6) . . ?
P2 O21 V5 130.7(4) . 6 ?
P2 O21 V5 130.7(4) . . ?
V5 O21 V5 95.4(5) 6 . ?
C46 O22 V5 132.4(17) . . ?
C47 O23 V5 123.7(4) . 6 ?
C47 O23 V5 123.7(4) . . ?
V5 O23 V5 110.9(6) 6 . ?
C26 O26 V6 131.2(10) . . ?
C24 O27 V6 127.7(10) . . ?
C24 O27 V7 126.7(9) . . ?
V6 O27 V7 102.8(4) . . ?
C23 O28 V7 121.8(13) . . ?
C23 O28 V6 126.8(12) . . ?
V7 O28 V6 102.5(5) . . ?
P1 O29 V11 132.4(6) . . ?
P1 O29 V6 129.6(6) . . ?
V11 O29 V6 95.6(5) . . ?
C22 O30 V11 121.1(12) . . ?
C22 O30 V6 121.8(14) . . ?
V11 O30 V6 111.5(5) . . ?
C26 O31 V11 132.7(10) . . ?
C20 O33 V11 126.4(14) . . ?
C20 O33 V10 121.1(13) . . ?
V11 O33 V10 102.1(5) . . ?
C21 O34 V11 122.9(14) . . ?
C21 O34 V10 125.1(13) . . ?
V11 O34 V10 104.8(6) . . ?
C19 O36 V10 138(2) . . ?
C19 O37 V9 129(2) . . ?
C18 O38 V10 125.9(14) . . ?
C18 O38 V9 114.0(15) . . ?
V10 O38 V9 111.3(7) . . ?
P1 O39 V10 130.4(8) . . ?
P1 O39 V9 130.9(7) . . ?
V10 O39 V9 96.2(4) . . ?
C16 O41 V9 128.4(16) . . ?
C16 O41 V8 124.4(16) . . ?
V9 O41 V8 103.6(7) . . ?
C17 O42 V9 118.2(15) . . ?
C17 O42 V8 129.5(15) . . ?
V9 O42 V8 102.2(7) . . ?
C1 O44 V8 127.8(11) . . ?
C25 O45 V7 123.8(14) . . ?
C25 O45 V8 117.9(14) . . ?
V7 O45 V8 111.5(6) . . ?
P1 O46 V7 128.8(7) . . ?
P1 O46 V8 133.0(7) . . ?
V7 O46 V8 95.7(4) . . ?
C1 O47 V7 132.7(11) . . ?
C9 O50 V12 127.8(4) . . ?
C9 O50 V12 127.8(4) . 6 ?
V12 O50 V12 102.2(7) . 6 ?
C8 O51 V12 132.9(11) . . ?
C10 O52 V12 122.1(8) . . ?
C10 O52 V12 122.1(8) . 6 ?
V12 O52 V12 101.0(7) . 6 ?
C11 O53 V13 118.9(18) . . ?
C11 O53 V12 113.2(18) . . ?
V13 O53 V12 109.8(7) . . ?
P3 O54 V13 131.1(8) . . ?
P3 O54 V12 125.7(8) . . ?
V13 O54 V12 99.1(5) . . ?
C8 O55 V13 130.0(13) . . ?
C13 O57 V14 137(2) . . ?
C13 O57 V13 118(3) . . ?
V14 O57 V13 103.1(12) . . ?
C12 O58 V13 130.2(18) . . ?
C12 O58 V14 123.0(19) . . ?
V13 O58 V14 103.6(9) . . ?
P3 O59 V14 129.4(6) . . ?
P3 O59 V14 129.4(6) . 6 ?
V14 O59 V14 96.7(8) . 6 ?
C15 O61 V14 121.3(8) . 6 ?
C15 O61 V14 121.3(8) . . ?
V14 O61 V14 112.3(11) 6 . ?
C14 O62 V14 129(3) . . ?
O29 P1 O46 113.1(7) . . ?
O29 P1 O39 110.5(7) . . ?
O46 P1 O39 109.7(7) . . ?
O29 P1 C48 106.7(7) . . ?
O46 P1 C48 105.7(7) . . ?
O39 P1 C48 111.0(7) . . ?
C49 C48 C53 120.0 . . ?
C49 C48 P1 126.6(9) . . ?
C53 C48 P1 113.2(9) . . ?
C50 C49 C48 120.0 . . ?
C49 C50 C51 120.0 . . ?
C52 C51 C50 120.0 . . ?
C51 C52 C53 120.0 . . ?
C52 C53 C48 120.0 . . ?
O16 P2 O16 112.6(8) . 6 ?
O16 P2 O21 111.2(4) . . ?
O16 P2 O21 111.2(4) 6 . ?
O16 P2 C54 105.1(3) . . ?
O16 P2 C54 105.1(3) 6 . ?
O21 P2 C54 111.3(6) . . ?
C55 C54 C55 113.1(12) . 6 ?
C55 C54 P2 123.4(6) . . ?
C55 C54 P2 123.4(6) 6 . ?
C54 C55 C56 115.7(16) . . ?
C57 C56 C55 140(2) . . ?
C57 C56 C56 41.8(14) . 6 ?
C55 C56 C56 97.8(12) . 6 ?
C56 C57 C56 96(3) . 6 ?
O59 P3 O54 111.3(6) . 6 ?
O59 P3 O54 111.3(6) . . ?
O54 P3 O54 116.1(11) 6 . ?
O59 P3 C58 110.4(9) . . ?
O54 P3 C58 103.5(5) 6 . ?
O54 P3 C58 103.5(5) . . ?
C59 C58 C59 115(2) . 6 ?
C59 C58 P3 122.4(10) . . ?
C59 C58 P3 122.4(10) 6 . ?
C58 C59 C60 120.1(19) . . ?
C61 C60 C59 125(3) . . ?
C60 C61 C60 115(3) . 6 ?
O5 V1 O2 97.0(3) . 2 ?
O5 V1 O2 95.6(3) . . ?
O2 V1 O2 78.5(3) 2 . ?
O5 V1 O4 90.6(3) . . ?
O2 V1 O4 169.5(3) 2 . ?
O2 V1 O4 93.6(3) . . ?
O5 V1 O3 91.3(4) . . ?
O2 V1 O3 94.0(3) 2 . ?
O2 V1 O3 170.4(3) . . ?
O4 V1 O3 93.1(3) . . ?
O5 V1 O1 172.7(3) . . ?
O2 V1 O1 89.3(3) 2 . ?
O2 V1 O1 89.2(3) . . ?
O4 V1 O1 83.6(3) . . ?
O3 V1 O1 84.7(4) . . ?
O5 V1 V1 108.4(2) . 2 ?
O2 V1 V1 40.8(2) 2 2 ?
O2 V1 V1 39.9(2) . 2 ?
O4 V1 V1 129.6(3) . 2 ?
O3 V1 V1 131.1(2) . 2 ?
O1 V1 V1 78.8(2) . 2 ?
O5 V2 O10 95.1(4) . . ?
O5 V2 O8 95.5(4) . . ?
O10 V2 O8 79.3(4) . . ?
O5 V2 O6 90.7(3) . . ?
O10 V2 O6 93.5(4) . . ?
O8 V2 O6 170.9(4) . . ?
O5 V2 O7 90.8(3) . . ?
O10 V2 O7 170.9(4) . . ?
O8 V2 O7 93.3(4) . . ?
O6 V2 O7 93.2(4) . . ?
O5 V2 O9 173.9(4) . . ?
O10 V2 O9 89.7(4) . . ?
O8 V2 O9 89.2(4) . . ?
O6 V2 O9 85.1(4) . . ?
O7 V2 O9 84.9(4) . . ?
O5 V2 V2 106.8(2) . 6 ?
O10 V2 V2 40.5(2) . 6 ?
O8 V2 V2 40.9(2) . 6 ?
O6 V2 V2 130.6(2) . 6 ?
O7 V2 V2 131.0(2) . 6 ?
O9 V2 V2 79.3(3) . 6 ?
O11 V3 O13 99.8(6) . . ?
O11 V3 O12 102.0(5) . . ?
O13 V3 O12 77.2(3) . . ?
O11 V3 O15 99.3(5) . . ?
O13 V3 O15 96.4(4) . . ?
O12 V3 O15 158.6(5) . . ?
O11 V3 O14 95.1(4) . . ?
O13 V3 O14 161.8(4) . . ?
O12 V3 O14 89.5(4) . . ?
O15 V3 O14 91.5(4) . . ?
O11 V3 O16 170.9(5) . . ?
O13 V3 O16 85.2(5) . . ?
O12 V3 O16 86.5(4) . . ?
O15 V3 O16 72.5(4) . . ?
O14 V3 O16 81.5(3) . . ?
O11 V3 V3 106.0(4) . 6 ?
O13 V3 V3 38.6(2) . 6 ?
O12 V3 V3 38.7(2) . 6 ?
O15 V3 V3 130.8(3) . 6 ?
O14 V3 V3 126.5(2) . 6 ?
O16 V3 V3 82.6(2) . 6 ?
O18 V4 O19 102.4(6) . . ?
O18 V4 O15 99.4(5) . . ?
O19 V4 O15 158.1(4) . . ?
O18 V4 O20 101.7(4) . . ?
O19 V4 O20 76.6(5) . . ?
O15 V4 O20 96.6(5) . . ?
O18 V4 O17 93.7(4) . . ?
O19 V4 O17 90.3(4) . . ?
O15 V4 O17 90.8(4) . . ?
O20 V4 O17 161.5(4) . . ?
O18 V4 O16 170.7(5) . . ?
O19 V4 O16 85.5(4) . . ?
O15 V4 O16 73.0(3) . . ?
O20 V4 O16 84.8(3) . . ?
O17 V4 O16 81.2(3) . . ?
O18 V4 V5 107.1(4) . . ?
O19 V4 V5 38.3(3) . . ?
O15 V4 V5 130.8(3) . . ?
O20 V4 V5 38.3(4) . . ?
O17 V4 V5 126.9(3) . . ?
O16 V4 V5 82.1(2) . . ?
O25 V6 O27 103.2(5) . . ?
O25 V6 O28 102.0(5) . . ?
O27 V6 O28 77.3(4) . . ?
O25 V6 O30 98.0(5) . . ?
O27 V6 O30 158.4(5) . . ?
O28 V6 O30 94.5(4) . . ?
O25 V6 O26 95.3(5) . . ?
O27 V6 O26 89.5(4) . . ?
O28 V6 O26 160.2(5) . . ?
O30 V6 O26 92.6(4) . . ?
O25 V6 O29 169.7(5) . . ?
O27 V6 O29 86.3(4) . . ?
O28 V6 O29 83.9(5) . . ?
O30 V6 O29 72.9(5) . . ?
O26 V6 O29 80.5(4) . . ?
O25 V6 V7 107.7(4) . . ?
O27 V6 V7 38.7(3) . . ?
O28 V6 V7 38.6(3) . . ?
O30 V6 V7 129.4(4) . . ?
O26 V6 V7 126.1(3) . . ?
O29 V6 V7 82.2(3) . . ?
O48 V7 O45 99.0(6) . . ?
O48 V7 O28 100.5(6) . . ?
O45 V7 O28 95.1(5) . . ?
O48 V7 O27 100.8(6) . . ?
O45 V7 O27 159.7(5) . . ?
O28 V7 O27 77.3(4) . . ?
O48 V7 O47 93.0(6) . . ?
O45 V7 O47 92.5(5) . . ?
O28 V7 O47 163.2(5) . . ?
O27 V7 O47 90.6(4) . . ?
O48 V7 O46 171.1(6) . . ?
O45 V7 O46 73.5(5) . . ?
O28 V7 O46 85.3(5) . . ?
O27 V7 O46 87.0(4) . . ?
O47 V7 O46 82.5(4) . . ?
O48 V7 V6 105.3(5) . . ?
O45 V7 V6 130.6(3) . . ?
O28 V7 V6 38.9(3) . . ?
O27 V7 V6 38.5(3) . . ?
O47 V7 V6 127.7(3) . . ?
O46 V7 V6 83.5(3) . . ?
O24 V5 O20 99.9(6) . . ?
O24 V5 O19 102.7(5) . . ?
O20 V5 O19 77.0(4) . . ?
O24 V5 O23 97.6(5) . . ?
O20 V5 O23 95.9(6) . . ?
O19 V5 O23 159.3(5) . . ?
O24 V5 O22 94.5(6) . . ?
O20 V5 O22 162.7(4) . . ?
O19 V5 O22 90.5(5) . . ?
O23 V5 O22 91.6(6) . . ?
O24 V5 O21 170.6(5) . . ?
O20 V5 O21 85.6(5) . . ?
O19 V5 O21 85.9(4) . . ?
O23 V5 O21 74.0(4) . . ?
O22 V5 O21 81.5(5) . . ?
O24 V5 V4 106.3(4) . . ?
O20 V5 V4 39.1(3) . . ?
O19 V5 V4 38.0(3) . . ?
O23 V5 V4 131.2(5) . . ?
O22 V5 V4 127.0(4) . . ?
O21 V5 V4 82.9(3) . . ?
O32 V11 O34 101.3(6) . . ?
O32 V11 O33 100.1(6) . . ?
O34 V11 O33 77.3(5) . . ?
O32 V11 O30 100.7(6) . . ?
O34 V11 O30 157.8(5) . . ?
O33 V11 O30 96.4(5) . . ?
O32 V11 O31 95.7(5) . . ?
O34 V11 O31 89.3(5) . . ?
O33 V11 O31 160.9(5) . . ?
O30 V11 O31 91.0(4) . . ?
O32 V11 O29 173.7(6) . . ?
O34 V11 O29 84.2(5) . . ?
O33 V11 O29 84.0(4) . . ?
O30 V11 O29 74.0(4) . . ?
O31 V11 O29 81.2(4) . . ?
O32 V11 V10 104.3(5) . . ?
O34 V11 V10 37.6(3) . . ?
O33 V11 V10 39.7(4) . . ?
O30 V11 V10 132.2(4) . . ?
O31 V11 V10 125.5(3) . . ?
O29 V11 V10 82.0(3) . . ?
O49 V12 O50 103.0(7) . . ?
O49 V12 O52 102.1(8) . . ?
O50 V12 O52 78.4(5) . . ?
O49 V12 O53 99.5(7) . . ?
O50 V12 O53 157.3(7) . . ?
O52 V12 O53 93.4(6) . . ?
O49 V12 O51 94.3(6) . . ?
O50 V12 O51 90.6(5) . . ?
O52 V12 O51 161.9(6) . . ?
O53 V12 O51 91.3(5) . . ?
O49 V12 O54 169.5(7) . . ?
O50 V12 O54 85.8(6) . . ?
O52 V12 O54 85.1(7) . . ?
O53 V12 O54 72.3(6) . . ?
O51 V12 O54 79.7(5) . . ?
O49 V12 V12 105.0(6) . 6 ?
O50 V12 V12 38.9(3) . 6 ?
O52 V12 V12 39.5(4) . 6 ?
O53 V12 V12 130.2(5) . 6 ?
O51 V12 V12 128.4(3) . 6 ?
O54 V12 V12 85.4(3) . 6 ?
O43 V8 O41 102.8(8) . . ?
O43 V8 O42 101.0(7) . . ?
O41 V8 O42 76.6(6) . . ?
O43 V8 O45 99.8(8) . . ?
O41 V8 O45 157.2(6) . . ?
O42 V8 O45 96.3(6) . . ?
O43 V8 O44 94.5(6) . . ?
O41 V8 O44 90.2(6) . . ?
O42 V8 O44 161.5(6) . . ?
O45 V8 O44 91.0(5) . . ?
O43 V8 O46 172.1(8) . . ?
O41 V8 O46 84.7(5) . . ?
O42 V8 O46 82.8(5) . . ?
O45 V8 O46 72.8(5) . . ?
O44 V8 O46 83.1(4) . . ?
O43 V8 V9 105.8(6) . . ?
O41 V8 V9 38.0(4) . . ?
O42 V8 V9 38.6(5) . . ?
O45 V8 V9 131.1(4) . . ?
O44 V8 V9 126.9(4) . . ?
O46 V8 V9 81.5(3) . . ?
O40 V9 O41 102.7(8) . . ?
O40 V9 O42 100.6(11) . . ?
O41 V9 O42 77.5(7) . . ?
O40 V9 O38 98.4(8) . . ?
O41 V9 O38 158.1(7) . . ?
O42 V9 O38 92.7(8) . . ?
O40 V9 O37 96.4(11) . . ?
O41 V9 O37 92.7(7) . . ?
O42 V9 O37 161.8(7) . . ?
O38 V9 O37 90.9(8) . . ?
O40 V9 O39 170.2(7) . . ?
O41 V9 O39 87.0(5) . . ?
O42 V9 O39 82.9(6) . . ?
O38 V9 O39 72.2(6) . . ?
O37 V9 O39 81.3(6) . . ?
O40 V9 V8 105.6(7) . . ?
O41 V9 V8 38.4(5) . . ?
O42 V9 V8 39.1(5) . . ?
O38 V9 V8 128.8(6) . . ?
O37 V9 V8 129.2(5) . . ?
O39 V9 V8 83.0(3) . . ?
O35 V10 O34 102.8(7) . . ?
O35 V10 O38 98.0(8) . . ?
O34 V10 O38 158.4(6) . . ?
O35 V10 O36 96.1(8) . . ?
O34 V10 O36 92.6(7) . . ?
O38 V10 O36 90.8(8) . . ?
O35 V10 O33 99.3(8) . . ?
O34 V10 O33 75.9(5) . . ?
O38 V10 O33 95.4(7) . . ?
O36 V10 O33 162.4(5) . . ?
O35 V10 O39 171.6(7) . . ?
O34 V10 O39 85.5(4) . . ?
O38 V10 O39 73.9(5) . . ?
O36 V10 O39 81.7(6) . . ?
O33 V10 O39 84.2(5) . . ?
O35 V10 V11 104.5(7) . . ?
O34 V10 V11 37.6(4) . . ?
O38 V10 V11 130.6(6) . . ?
O36 V10 V11 128.8(5) . . ?
O33 V10 V11 38.3(3) . . ?
O39 V10 V11 83.0(3) . . ?
O56 V13 O58 100.2(9) . . ?
O56 V13 O53 99.7(9) . . ?
O58 V13 O53 159.9(7) . . ?
O56 V13 O57 99.3(7) . . ?
O58 V13 O57 76.8(10) . . ?
O53 V13 O57 97.0(10) . . ?
O56 V13 O55 95.9(7) . . ?
O58 V13 O55 87.7(6) . . ?
O53 V13 O55 93.3(6) . . ?
O57 V13 O55 160.0(9) . . ?
O56 V13 O54 172.2(8) . . ?
O58 V13 O54 87.0(6) . . ?
O53 V13 O54 73.3(6) . . ?
O57 V13 O54 85.1(6) . . ?
O55 V13 O54 81.4(5) . . ?
O56 V13 V14 104.0(7) . . ?
O58 V13 V14 39.4(5) . . ?
O53 V13 V14 131.0(5) . . ?
O57 V13 V14 37.5(9) . . ?
O55 V13 V14 125.6(5) . . ?
O54 V13 V14 83.5(4) . . ?
O60 V14 O57 100.7(12) . . ?
O60 V14 O58 101.7(10) . . ?
O57 V14 O58 76.4(8) . . ?
O60 V14 O61 97.3(9) . . ?
O57 V14 O61 97.1(12) . . ?
O58 V14 O61 160.8(8) . . ?
O60 V14 O62 94.6(12) . . ?
O57 V14 O62 162.4(7) . . ?
O58 V14 O62 92.0(9) . . ?
O61 V14 O62 89.6(12) . . ?
O60 V14 O59 169.9(10) . . ?
O57 V14 O59 85.4(8) . . ?
O58 V14 O59 87.5(6) . . ?
O61 V14 O59 73.8(6) . . ?
O62 V14 O59 80.8(9) . . ?
O60 V14 V13 105.8(9) . . ?
O57 V14 V13 39.4(5) . . ?
O58 V14 V13 37.0(6) . . ?
O61 V14 V13 133.2(10) . . ?
O62 V14 V13 127.4(6) . . ?
O59 V14 V13 84.1(5) . . ?
C3S N1S C1S 110(2) . . ?
C3S N1S C2S 107(2) . . ?
C1S N1S C2S 107.4(19) . . ?
C3S N1S C4S 110(2) . . ?
C1S N1S C4S 113.8(18) . . ?
C2S N1S C4S 108.5(18) . . ?
C6S N2S C5S 112(4) . . ?
C6S N2S C7S 108(5) . . ?
C5S N2S C7S 113(4) . . ?
C6S N2S C8S 121(4) . . ?
C5S N2S C8S 113(3) . . ?
C7S N2S C8S 88(4) . . ?
N2S C7S C8S 46(3) . . ?
N2S C8S C7S 46(2) . . ?
C11S N3S C11S 112(3) . 6_565 ?
C11S N3S C9S 109(2) . . ?
C11S N3S C9S 109(2) 6_565 . ?
C11S N3S C10S 111(2) . . ?
C11S N3S C10S 111(2) 6_565 . ?
C9S N3S C10S 106(3) . . ?

loop_
_geom_bond_atom_site_label_1
_geom_bond_atom_site_label_2
_geom_bond_distance
_geom_bond_site_symmetry_2
_geom_bond_publ_flag
C1 O47 1.192(19) . ?
C1 O44 1.323(19) . ?
C1 C2 1.51(2) . ?
C2 C3 1.35(2) . ?
C2 C7 1.43(2) . ?
C3 C4 1.34(2) . ?
C4 C5 1.41(2) . ?
C4 C8 1.49(2) . ?
C5 C6 1.405(19) . ?
C6 C7 1.393(19) . ?
C6 C37 1.466(18) 2 ?
C8 O55 1.270(19) . ?
C8 O51 1.270(19) . ?
C9 O50 1.44(3) . ?
C10 O52 1.47(3) . ?
C11 O53 1.47(4) . ?
C12 O58 1.40(3) . ?
C13 O57 1.27(4) . ?
C14 O62 1.30(3) . ?
C14 O62 1.30(3) 6 ?
C15 O61 1.47(5) . ?
C16 O41 1.38(3) . ?
C17 O42 1.42(3) . ?
C18 O38 1.51(2) . ?
C19 O36 1.18(3) . ?
C19 O37 1.30(3) . ?
C20 O33 1.39(2) . ?
C21 O34 1.44(3) . ?
C22 O30 1.37(2) . ?
C23 O28 1.46(3) . ?
C24 O27 1.368(18) . ?
C25 O45 1.39(2) . ?
C26 O31 1.249(17) . ?
C26 O26 1.256(17) . ?
C26 C27 1.48(2) . ?
C27 C28 1.362(17) . ?
C27 C32 1.428(17) . ?
C28 C29 1.375(17) . ?
C29 C30 1.356(17) . ?
C29 C34 1.506(17) . ?
C30 C31 1.383(16) . ?
C31 C32 1.387(17) . ?
C31 C33 1.477(16) . ?
C33 O6 1.242(14) . ?
C33 O4 1.276(13) . ?
C34 O17 1.230(15) . ?
C34 O14 1.282(15) . ?
C35 O2 1.413(14) . ?
C36 O1 1.234(12) . ?
C36 O1 1.234(12) 2 ?
C37 O3 1.253(14) . ?
C37 O7 1.274(14) . ?
C38 O8 1.39(2) . ?
C39 O10 1.41(2) . ?
C40 O9 1.253(13) . ?
C40 O9 1.253(13) 6 ?
C41 O12 1.42(2) . ?
C42 O13 1.43(3) . ?
C43 O15 1.37(3) . ?
C44 O20 1.404(17) . ?
C45 O19 1.38(2) . ?
C46 O22 1.281(18) . ?
C46 O22 1.281(18) 6 ?
C47 O23 1.40(3) . ?
O1 V1 2.065(9) . ?
O2 V1 1.960(7) 2 ?
O2 V1 1.994(8) . ?
O3 V1 2.023(8) . ?
O4 V1 2.020(8) . ?
O5 V1 1.933(8) . ?
O5 V2 1.952(8) . ?
O6 V2 2.011(8) . ?
O7 V2 2.014(8) . ?
O8 V2 1.984(7) . ?
O8 V2 1.984(7) 6 ?
O9 V2 2.057(9) . ?
O10 V2 1.972(7) 6 ?
O10 V2 1.972(7) . ?
O11 V3 1.621(11) . ?
O12 V3 1.974(7) 6 ?
O12 V3 1.974(7) . ?
O13 V3 1.972(7) 6 ?
O13 V3 1.972(7) . ?
O14 V3 2.037(8) . ?
O15 V4 1.958(11) . ?
O15 V3 2.004(9) . ?
O16 P2 1.509(9) . ?
O16 V3 2.216(9) . ?
O16 V4 2.230(8) . ?
O17 V4 2.045(8) . ?
O18 V4 1.599(9) . ?
O19 V4 1.957(11) . ?
O19 V5 1.969(10) . ?
O20 V5 1.960(14) . ?
O20 V4 1.992(9) . ?
O21 P2 1.523(14) . ?
O21 V5 2.225(9) 6 ?
O21 V5 2.225(9) . ?
O22 V5 2.042(13) . ?
O23 V5 1.999(7) 6 ?
O23 V5 1.999(7) . ?
O24 V5 1.617(10) . ?
O25 V6 1.621(12) . ?
O26 V6 2.039(9) . ?
O27 V6 1.973(10) . ?
O27 V7 1.982(10) . ?
O28 V7 1.977(11) . ?
O28 V6 1.986(11) . ?
O29 P1 1.519(12) . ?
O29 V11 2.207(10) . ?
O29 V6 2.232(11) . ?
O30 V11 1.975(13) . ?
O30 V6 2.003(10) . ?
O31 V11 2.039(10) . ?
O32 V11 1.600(11) . ?
O33 V11 1.954(12) . ?
O33 V10 2.013(15) . ?
O34 V11 1.945(14) . ?
O34 V10 1.948(12) . ?
O35 V10 1.612(14) . ?
O36 V10 2.00(2) . ?
O37 V9 2.10(2) . ?
O38 V10 1.949(17) . ?
O38 V9 2.039(16) . ?
O39 P1 1.533(11) . ?
O39 V10 2.211(12) . ?
O39 V9 2.213(12) . ?
O40 V9 1.633(18) . ?
O41 V9 1.961(14) . ?
O41 V8 1.978(15) . ?
O42 V9 1.978(17) . ?
O42 V8 1.999(15) . ?
O43 V8 1.596(14) . ?
O44 V8 2.065(12) . ?
O45 V7 1.973(12) . ?
O45 V8 2.003(13) . ?
O46 P1 1.524(11) . ?
O46 V7 2.213(12) . ?
O46 V8 2.221(11) . ?
O47 V7 2.012(11) . ?
O48 V7 1.637(13) . ?
O49 V12 1.615(13) . ?
O50 V12 1.979(10) . ?
O50 V12 1.979(10) 6 ?
O51 V12 2.055(11) . ?
O52 V12 1.997(10) . ?
O52 V12 1.997(10) 6 ?
O53 V13 1.991(18) . ?
O53 V12 2.036(15) . ?
O54 P3 1.609(13) . ?
O54 V13 2.162(13) . ?
O54 V12 2.168(14) . ?
O55 V13 2.055(13) . ?
O56 V13 1.600(17) . ?
O57 V14 1.92(3) . ?
O57 V13 2.001(17) . ?
O58 V13 1.90(2) . ?
O58 V14 2.005(16) . ?
O59 P3 1.53(2) . ?
O59 V14 2.230(14) . ?
O59 V14 2.230(14) 6 ?
O60 V14 1.591(19) . ?
O61 V14 2.006(13) 6 ?
O61 V14 2.006(13) . ?
O62 V14 2.03(3) . ?
P1 C48 1.775(10) . ?
C48 C49 1.3900 . ?
C48 C53 1.3900 . ?
C49 C50 1.3900 . ?
C50 C51 1.3900 . ?
C51 C52 1.3900 . ?
C52 C53 1.3900 . ?
P2 C54 1.764(7) . ?
C54 C55 1.372(15) . ?
C54 C55 1.372(15) 6 ?
C55 C56 1.384(15) . ?
C56 C57 1.284(16) . ?
C56 C56 1.91(4) 6 ?
P3 C58 1.795(15) . ?
C58 C59 1.384(16) . ?
C58 C59 1.384(16) 6 ?
C59 C60 1.405(16) . ?
C60 C61 1.319(17) . ?
V1 V1 3.014(4) 2 ?
V2 V2 3.000(4) 6 ?
V3 V3 3.081(4) 6 ?
V4 V5 3.086(4) . ?
V6 V7 3.091(4) . ?
V11 V10 3.085(6) . ?
V12 V12 3.081(8) 6 ?
V8 V9 3.095(6) . ?
V13 V14 3.069(8) . ?
N1S C3S 1.44(3) . ?
N1S C1S 1.45(3) . ?
N1S C2S 1.48(3) . ?
N1S C4S 1.48(3) . ?
N2S C6S 1.25(6) . ?
N2S C5S 1.45(5) . ?
N2S C7S 1.46(7) . ?
N2S C8S 1.46(5) . ?
C7S C8S 2.02(8) . ?
N3S C11S 1.42(4) . ?
N3S C11S 1.42(4) 6_565 ?
N3S C9S 1.56(5) . ?
N3S C10S 1.60(4) . ?
